data_4322642
loop_
_publ_author_name
'R. Krishna Kumar'
'S. Balasubramanian'
'Israel Goldberg'

_publ_section_title
;
 Supramolecular Multiporphyrin Architecture. Coordination Polymers and
 Open Networks in Crystals of Tetrakis(4-cyanophenyl)- and
 Tetrakis(4-nitrophenyl)metalloporphyrin
;
_journal_name_full 'Inorganic Chemistry'
_journal_page_first 541
_journal_page_last 552
_journal_paper_doi 10.1021/ic971259u
_journal_volume 37
_journal_year 1998
_chemical_formula_moiety 'C48 H24 N8 Zn . C7 H8 O'
_chemical_formula_sum 'C55 H32 N8 O Zn'
_chemical_formula_weight 886.26
_chemical_name_systematic
; 
 zinc(II)-tetra(4-cyanophenyl)porphyrin anisole solvate 
;
_space_group_IT_number 2
_symmetry_cell_setting triclinic
_symmetry_space_group_name_Hall '-P 1'
_symmetry_space_group_name_H-M 'P -1'
_atom_sites_solution_hydrogens geom
_atom_sites_solution_primary direct
_atom_sites_solution_secondary difmap
_audit_creation_method SHELXL
_cell_angle_alpha 87.05(2)
_cell_angle_beta 89.37(5)
_cell_angle_gamma 69.62(5)
_cell_formula_units_Z 2
_cell_length_a 8.841(6)
_cell_length_b 11.818(4)
_cell_length_c 22.079(5)
_cell_measurement_temperature 298(2)
_cell_volume 2159.6(18)
_diffrn_ambient_temperature 298(2)
_diffrn_radiation_monochromator graphite
_diffrn_radiation_source 'fine-focus sealed tube'
_diffrn_radiation_type MoK\a
_diffrn_radiation_wavelength 0.71070
_diffrn_reflns_av_R_equivalents 0.0000
_diffrn_reflns_av_sigmaI/netI 0.0768
_diffrn_reflns_limit_h_max 8
_diffrn_reflns_limit_h_min 0
_diffrn_reflns_limit_k_max 11
_diffrn_reflns_limit_k_min -10
_diffrn_reflns_limit_l_max 22
_diffrn_reflns_limit_l_min -22
_diffrn_reflns_number 4083
_diffrn_reflns_theta_max 20.97
_diffrn_reflns_theta_min 1.84
_exptl_absorpt_coefficient_mu 0.621
_exptl_crystal_density_diffrn 1.363
_exptl_crystal_F_000 912
_refine_diff_density_max 2.199
_refine_diff_density_min -1.059
_refine_diff_density_rms 0.140
_refine_ls_extinction_coef 0.0086(29)
_refine_ls_extinction_expression Fc^*^=kFc[1+0.001xFc^2^\l^3^/sin(2\q)]^-1/4^
_refine_ls_extinction_method SHELXL
_refine_ls_goodness_of_fit_all 1.077
_refine_ls_goodness_of_fit_obs 1.173
_refine_ls_matrix_type full
_refine_ls_number_parameters 590
_refine_ls_number_reflns 4083
_refine_ls_number_restraints 0
_refine_ls_restrained_S_all 1.077
_refine_ls_restrained_S_obs 1.173
_refine_ls_R_factor_all 0.1269
_refine_ls_R_factor_obs 0.1076
_refine_ls_shift/esd_max 0.018
_refine_ls_shift/esd_mean 0.003
_refine_ls_structure_factor_coef Fsqd
_refine_ls_weighting_details 'w=1/[\s^2^(Fo^2^)+(0.1993P)^2^+11.6785P] where P=(Fo^2^+2Fc^2^)/3'
_refine_ls_weighting_scheme calc
_refine_ls_wR_factor_all 0.3124
_refine_ls_wR_factor_obs 0.2936
_reflns_number_observed 3147
_reflns_number_total 4083
_reflns_observed_criterion >2sigma(I)
_cod_data_source_file ic971259u_03.cif
_cod_data_source_block 3
_cod_depositor_comments
;
The following automatic conversions were performed:

'_refine_ls_weighting_scheme' value 'calc
w=1/[\s^2^(Fo^2^)+(0.1993P)^2^+11.6785P] where P=(Fo^2^+2Fc^2^)/3'
was changed to 'calc'. New tag '_refine_ls_weighting_details' was
created. The value of the new tag was set to
'w=1/[\s^2^(Fo^2^)+(0.1993P)^2^+11.6785P] where P=(Fo^2^+2Fc^2^)/3'.

Automatic conversion script
Id: cif_fix_values 3143 2015-03-26 13:38:13Z robertas 
;
_cod_original_cell_volume 2159.6(17)
_cod_database_code 4322642

loop_
_symmetry_equiv_pos_as_xyz
'x, y, z'
'-x, -y, -z'

loop_
_atom_site_aniso_label
_atom_site_aniso_U_11
_atom_site_aniso_U_22
_atom_site_aniso_U_33
_atom_site_aniso_U_23
_atom_site_aniso_U_13
_atom_site_aniso_U_12
Zn29 0.0405(12) 0.071(2) 0.0287(12) 0.0119(9) -0.0111(8) -0.0313(10)
Zn58 0.0301(12) 0.079(2) 0.0285(12) 0.0112(10) -0.0041(8) -0.0170(10)
N1 0.046(6) 0.065(7) 0.033(6) 0.002(5) -0.003(5) -0.028(5)
N2 0.030(5) 0.064(7) 0.028(6) -0.005(5) -0.001(4) -0.027(5)
C3 0.051(8) 0.065(8) 0.032(7) -0.003(6) -0.002(6) -0.033(7)
C4 0.059(8) 0.052(8) 0.037(8) 0.010(6) -0.002(6) -0.023(7)
C5 0.047(7) 0.050(8) 0.037(8) -0.004(6) 0.000(6) -0.025(6)
C6 0.070(9) 0.067(9) 0.042(8) 0.028(7) -0.012(7) -0.036(8)
C7 0.077(10) 0.068(9) 0.031(7) 0.021(6) -0.011(7) -0.035(8)
C8 0.040(7) 0.052(8) 0.036(7) 0.001(6) -0.019(6) -0.023(6)
C9 0.057(8) 0.052(8) 0.030(7) 0.006(6) -0.002(6) -0.015(7)
C10 0.050(8) 0.067(9) 0.023(7) 0.002(6) -0.018(6) -0.021(7)
C11 0.046(8) 0.085(10) 0.038(8) 0.008(7) -0.019(6) -0.037(7)
C12 0.052(8) 0.084(10) 0.038(8) 0.015(7) -0.016(6) -0.040(7)
C13 0.050(9) 0.050(8) 0.039(7) 0.006(6) 0.002(6) -0.028(7)
C14 0.036(7) 0.062(10) 0.075(10) 0.006(7) -0.004(6) -0.027(7)
C15 0.088(13) 0.057(9) 0.080(11) 0.009(8) -0.005(9) -0.031(9)
C16 0.067(10) 0.057(10) 0.043(8) -0.007(7) 0.006(7) -0.031(8)
C17 0.043(8) 0.094(12) 0.050(9) -0.012(8) -0.001(6) -0.039(9)
C18 0.062(10) 0.063(9) 0.039(8) 0.004(6) 0.003(6) -0.020(8)
C19 0.086(11) 0.086(11) 0.056(10) 0.005(8) 0.010(8) -0.058(10)
N20 0.130(13) 0.126(13) 0.102(12) 0.018(10) -0.012(10) -0.094(12)
C21 0.046(8) 0.069(9) 0.027(7) 0.009(7) -0.012(6) -0.022(7)
C22 0.052(8) 0.073(9) 0.032(8) -0.002(7) -0.006(6) -0.019(7)
C23 0.064(9) 0.074(10) 0.036(8) -0.005(7) -0.013(6) -0.028(8)
C24 0.077(10) 0.072(10) 0.020(7) 0.000(7) -0.009(6) -0.035(8)
C25 0.095(12) 0.089(12) 0.047(10) 0.005(9) -0.027(8) 0.001(9)
C26 0.107(13) 0.075(11) 0.041(9) -0.010(8) -0.015(8) -0.019(10)
C27 0.071(10) 0.086(11) 0.035(9) 0.008(7) -0.005(7) -0.042(8)
N28 0.124(12) 0.142(13) 0.033(8) 0.023(7) -0.026(7) -0.083(10)
N30 0.036(6) 0.074(7) 0.024(6) 0.009(5) 0.000(4) -0.025(5)
N31 0.028(6) 0.080(7) 0.013(5) 0.013(4) -0.008(4) -0.024(5)
C32 0.032(7) 0.054(8) 0.028(7) 0.007(6) -0.005(6) -0.009(6)
C33 0.072(10) 0.057(8) 0.026(7) 0.002(6) -0.004(6) -0.032(7)
C34 0.038(8) 0.061(8) 0.030(7) 0.009(6) -0.003(5) -0.021(6)
C35 0.036(8) 0.102(11) 0.032(8) 0.013(7) 0.003(6) -0.014(7)
C36 0.035(7) 0.092(11) 0.053(9) 0.007(8) 0.009(7) -0.005(7)
C37 0.043(8) 0.065(9) 0.038(8) 0.004(6) -0.001(6) -0.017(7)
C38 0.036(7) 0.060(8) 0.043(8) 0.007(6) 0.000(6) -0.019(6)
C39 0.047(8) 0.058(8) 0.026(7) -0.003(6) -0.012(6) -0.012(6)
C40 0.052(9) 0.073(10) 0.047(9) 0.013(7) -0.018(7) -0.016(7)
C41 0.058(9) 0.060(8) 0.038(8) 0.007(6) 0.006(7) -0.016(7)
C42 0.035(7) 0.065(9) 0.026(7) 0.002(6) 0.000(5) -0.019(6)
C43 0.056(8) 0.063(9) 0.045(9) 0.006(7) -0.016(6) -0.023(7)
C44 0.032(7) 0.078(10) 0.023(7) -0.009(6) 0.003(5) -0.016(6)
C45 0.058(8) 0.066(9) 0.022(7) 0.007(7) 0.006(6) -0.017(7)
C46 0.133(15) 0.074(11) 0.053(10) 0.005(8) 0.021(9) -0.059(10)
C47 0.137(15) 0.085(11) 0.034(9) -0.002(7) 0.011(8) -0.057(11)
C48 0.040(8) 0.088(10) 0.036(9) -0.005(7) 0.003(6) -0.017(7)
N49 0.063(8) 0.126(11) 0.028(7) 0.002(7) 0.007(6) -0.023(7)
C50 0.057(9) 0.046(8) 0.044(8) 0.000(6) -0.008(6) -0.012(7)
C51 0.038(8) 0.088(12) 0.062(9) -0.003(8) 0.000(6) -0.027(8)
C52 0.054(10) 0.060(9) 0.066(10) -0.002(7) -0.007(7) -0.001(8)
C53 0.043(9) 0.067(10) 0.037(8) 0.005(6) -0.011(6) -0.006(8)
C54 0.042(9) 0.073(11) 0.047(8) 0.010(7) -0.012(6) -0.014(7)
C55 0.072(11) 0.081(10) 0.048(9) 0.002(7) -0.015(7) -0.040(9)
C56 0.071(12) 0.082(11) 0.050(9) 0.002(8) -0.007(8) -0.011(10)
N57 0.079(10) 0.111(11) 0.075(10) 0.008(8) -0.018(8) -0.001(9)
C59 0.153(21) 0.049(10) 0.078(13) -0.005(9) -0.009(13) -0.034(11)
C60 0.120(17) 0.099(14) 0.106(17) 0.038(12) -0.053(13) -0.064(12)
C61 0.117(19) 0.140(21) 0.095(17) 0.026(15) -0.017(15) -0.052(17)
C62 0.255(37) 0.112(19) 0.089(18) 0.052(15) -0.047(22) -0.090(22)
C63 0.076(15) 0.186(25) 0.094(17) -0.018(16) 0.004(12) -0.020(14)
C64 0.129(20) 0.165(23) 0.112(20) -0.015(18) 0.054(17) -0.044(18)
O65 0.097(9) 0.119(11) 0.136(12) -0.032(10) 0.033(9) -0.040(8)
C66 0.131(20) 0.122(18) 0.182(26) -0.040(18) -0.016(18) -0.038(15)

loop_
_atom_site_label
_atom_site_type_symbol
_atom_site_fract_x
_atom_site_fract_y
_atom_site_fract_z
_atom_site_U_iso_or_equiv
_atom_site_thermal_displace_type
_atom_site_occupancy
_atom_site_calc_flag
_atom_site_refinement_flags
_atom_site_disorder_group
Zn29 Zn 0.0000 0.5000 0.0000 0.0442(8) Uani 1 d S .
Zn58 Zn 0.5000 0.5000 0.5000 0.0470(8) Uani 1 d S .
N1 N -0.0141(11) 0.3846(9) 0.0701(4) 0.046(3) Uani 1 d . .
N2 N 0.1697(10) 0.5439(8) 0.0481(4) 0.038(2) Uani 1 d . .
C3 C 0.2397(14) 0.6233(11) 0.0294(5) 0.046(3) Uani 1 d . .
C4 C -0.2129(15) 0.3059(11) 0.0250(5) 0.049(3) Uani 1 d . .
C5 C -0.1042(14) 0.3109(10) 0.0725(5) 0.042(3) Uani 1 d . .
C6 C -0.0809(16) 0.2461(12) 0.1302(6) 0.058(4) Uani 1 d . .
H6 H -0.1282(16) 0.1901(12) 0.1430(6) 0.069 Uiso 1 calc R .
C7 C 0.0220(17) 0.2812(12) 0.1626(6) 0.057(4) Uani 1 d . .
H7 H 0.0570(17) 0.2547(12) 0.2021(6) 0.068 Uiso 1 calc R .
C8 C 0.0665(13) 0.3638(10) 0.1265(5) 0.040(3) Uani 1 d . .
C9 C 0.1713(15) 0.4224(11) 0.1417(5) 0.048(3) Uani 1 d . .
C10 C 0.2197(14) 0.5048(11) 0.1062(5) 0.047(3) Uani 1 d . .
C11 C 0.3307(14) 0.5609(12) 0.1230(6) 0.053(3) Uani 1 d . .
H11 H 0.3857(14) 0.5481(12) 0.1598(6) 0.063 Uiso 1 calc R .
C12 C 0.3421(15) 0.6328(12) 0.0781(5) 0.054(3) Uani 1 d . .
H12 H 0.4048(15) 0.6817(12) 0.0774(5) 0.065 Uiso 1 calc R .
C13 C -0.3023(15) 0.2235(11) 0.0377(5) 0.044(3) Uani 1 d . .
C14 C -0.2167(15) 0.1000(12) 0.0452(6) 0.055(4) Uani 1 d . .
H14 H -0.1051(15) 0.0710(12) 0.0410(6) 0.067 Uiso 1 calc R .
C15 C -0.2972(21) 0.0196(13) 0.0591(7) 0.074(4) Uani 1 d . .
H15 H -0.2403(21) -0.0631(13) 0.0626(7) 0.088 Uiso 1 calc R .
C16 C -0.4624(18) 0.0636(13) 0.0675(6) 0.053(3) Uani 1 d . .
C17 C -0.5424(16) 0.1830(15) 0.0582(6) 0.058(4) Uani 1 d . .
H17 H -0.6541(16) 0.2123(15) 0.0619(6) 0.070 Uiso 1 calc R .
C18 C -0.4657(17) 0.2628(12) 0.0434(5) 0.055(4) Uani 1 d . .
H18 H -0.5256(17) 0.3446(12) 0.0373(5) 0.066 Uiso 1 calc R .
C19 C -0.5427(19) -0.0182(15) 0.0868(6) 0.069(4) Uani 1 d . .
N20 N -0.5969(20) -0.0859(15) 0.1049(7) 0.107(5) Uani 1 d . .
C21 C 0.2372(15) 0.3986(12) 0.2066(5) 0.047(3) Uani 1 d . .
C22 C 0.1813(15) 0.4841(12) 0.2480(5) 0.053(3) Uani 1 d . .
H22 H 0.1050(15) 0.5584(12) 0.2359(5) 0.064 Uiso 1 calc R .
C23 C 0.2341(16) 0.4645(13) 0.3074(6) 0.057(4) Uani 1 d . .
H23 H 0.1932(16) 0.5240(13) 0.3352(6) 0.068 Uiso 1 calc R .
C24 C 0.3494(17) 0.3542(13) 0.3248(5) 0.054(3) Uani 1 d . .
C25 C 0.4080(20) 0.2674(15) 0.2850(7) 0.086(5) Uani 1 d . .
H25 H 0.4884(20) 0.1946(15) 0.2965(7) 0.103 Uiso 1 calc R .
C26 C 0.3438(20) 0.2897(14) 0.2246(6) 0.077(5) Uani 1 d . .
H26 H 0.3761(20) 0.2283(14) 0.1974(6) 0.093 Uiso 1 calc R .
C27 C 0.4110(17) 0.3355(13) 0.3876(6) 0.061(4) Uani 1 d . .
N28 N 0.4574(18) 0.3249(14) 0.4355(6) 0.091(5) Uani 1 d . .
N30 N 0.2876(11) 0.5478(9) 0.5469(4) 0.044(3) Uani 1 d . .
N31 N 0.3836(10) 0.6176(9) 0.4296(4) 0.039(2) Uani 1 d . .
C32 C 0.5519(13) 0.3671(10) 0.6244(5) 0.040(3) Uani 1 d . .
C33 C 0.3908(16) 0.4275(11) 0.6413(5) 0.050(3) Uani 1 d . .
C34 C 0.2680(14) 0.5139(11) 0.6051(5) 0.042(3) Uani 1 d . .
C35 C 0.1075(15) 0.5732(13) 0.6228(6) 0.060(4) Uani 1 d . .
H35 H 0.0632(15) 0.5617(13) 0.6600(6) 0.072 Uiso 1 calc R .
C36 C 0.0303(16) 0.6484(13) 0.5776(6) 0.065(4) Uani 1 d . .
H36 H -0.0759(16) 0.7014(13) 0.5775(6) 0.078 Uiso 1 calc R .
C37 C 0.1431(15) 0.6320(12) 0.5285(5) 0.050(3) Uani 1 d . .
C38 C 0.1079(14) 0.6972(11) 0.4723(5) 0.046(3) Uani 1 d . .
C39 C 0.2224(14) 0.6900(11) 0.4270(5) 0.046(3) Uani 1 d . .
C40 C 0.1939(17) 0.7533(12) 0.3677(6) 0.060(4) Uani 1 d . .
H40 H 0.0963(17) 0.8098(12) 0.3540(6) 0.072 Uiso 1 calc R .
C41 C 0.6710(16) 0.2823(11) 0.6638(6) 0.054(3) Uani 1 d . .
H41 H 0.6560(16) 0.2575(11) 0.7034(6) 0.065 Uiso 1 calc R .
C42 C 0.3489(13) 0.4032(11) 0.7058(5) 0.042(3) Uani 1 d . .
C43 C 0.3350(15) 0.4850(12) 0.7490(6) 0.054(3) Uani 1 d . .
H43 H 0.3493(15) 0.5577(12) 0.7382(6) 0.065 Uiso 1 calc R .
C44 C 0.3000(13) 0.4614(12) 0.8083(5) 0.045(3) Uani 1 d . .
H44 H 0.2894(13) 0.5188(12) 0.8369(5) 0.054 Uiso 1 calc R .
C45 C 0.2809(15) 0.3562(13) 0.8253(5) 0.050(3) Uani 1 d . .
C46 C 0.2879(21) 0.2755(14) 0.7827(7) 0.081(5) Uani 1 d . .
H46 H 0.2670(21) 0.2053(14) 0.7935(7) 0.098 Uiso 1 calc R .
C47 C 0.3267(22) 0.2974(15) 0.7223(6) 0.081(5) Uani 1 d . .
H47 H 0.3371(22) 0.2400(15) 0.6938(6) 0.097 Uiso 1 calc R .
C48 C 0.2423(15) 0.3336(13) 0.8872(6) 0.056(4) Uani 1 d . .
N49 N 0.2094(14) 0.3189(12) 0.9359(5) 0.075(4) Uani 1 d . .
C50 C -0.0625(15) 0.7801(12) 0.4600(5) 0.050(3) Uani 1 d . .
C51 C -0.0964(16) 0.9041(14) 0.4505(6) 0.061(4) Uani 1 d . .
H51 H -0.0131(16) 0.9348(14) 0.4526(6) 0.073 Uiso 1 calc R .
C52 C -0.2502(17) 0.9813(13) 0.4382(6) 0.065(4) Uani 1 d . .
H52 H -0.2725(17) 1.0641(13) 0.4331(6) 0.078 Uiso 1 calc R .
C53 C -0.3714(15) 0.9336(13) 0.4335(5) 0.053(3) Uani 1 d . .
C54 C -0.3401(16) 0.8143(13) 0.4427(6) 0.056(4) Uani 1 d . .
H54 H -0.4241(16) 0.7845(13) 0.4396(6) 0.067 Uiso 1 calc R .
C55 C -0.1877(18) 0.7349(14) 0.4565(6) 0.064(4) Uani 1 d . .
H55 H -0.1686(18) 0.6528(14) 0.4633(6) 0.076 Uiso 1 calc R .
C56 C -0.5310(21) 1.0144(15) 0.4184(7) 0.072(4) Uani 1 d . .
N57 N -0.6608(19) 1.0780(14) 0.4048(6) 0.097(5) Uani 1 d . .
C59 C 0.0397(30) 0.0238(14) 0.7754(9) 0.093(6) Uani 1 d . .
C60 C -0.1293(26) 0.0317(18) 0.7676(10) 0.103(6) Uani 1 d . .
H60 H -0.2156(26) 0.0758(18) 0.7911(10) 0.123 Uiso 1 calc R .
C61 C -0.1387(30) -0.0333(24) 0.7221(12) 0.117(7) Uani 1 d . .
H61 H -0.2418(30) -0.0314(24) 0.7126(12) 0.140 Uiso 1 calc R .
C62 C -0.0132(49) -0.1057(23) 0.6857(11) 0.147(11) Uani 1 d . .
H62 H -0.0355(49) -0.1502(23) 0.6557(11) 0.176 Uiso 1 calc R .
C63 C 0.1440(27) -0.1097(25) 0.6952(11) 0.125(8) Uani 1 d . .
H63 H 0.2329(27) -0.1517(25) 0.6723(11) 0.150 Uiso 1 calc R .
C64 C 0.1477(31) -0.0439(25) 0.7422(12) 0.137(9) Uani 1 d . .
H64 H 0.2515(31) -0.0488(25) 0.7527(12) 0.165 Uiso 1 calc R .
O65 O 0.0762(16) 0.0849(13) 0.8189(7) 0.116(4) Uani 1 d . .
C66 C -0.0532(29) 0.1666(21) 0.8512(12) 0.146(9) Uani 1 d . .
H66A H -0.0104(29) 0.2041(21) 0.8809(12) 0.218 Uiso 1 calc R .
H66B H -0.1149(29) 0.1231(21) 0.8711(12) 0.218 Uiso 1 calc R .
H66C H -0.1214(29) 0.2275(21) 0.8233(12) 0.218 Uiso 1 calc R .

loop_
_atom_type_symbol
_atom_type_description
_atom_type_scat_dispersion_real
_atom_type_scat_dispersion_imag
_atom_type_scat_source
C C 0.0033 0.0016 'International Tables Vol C Tables 4.2.6.8 and 6.1.1.4'
H H 0.0000 0.0000 'International Tables Vol C Tables 4.2.6.8 and 6.1.1.4'
N N 0.0061 0.0033 'International Tables Vol C Tables 4.2.6.8 and 6.1.1.4'
Zn Zn 0.2839 1.4301 'International Tables Vol C Tables 4.2.6.8 and 6.1.1.4'
O O 0.0106 0.0060 'International Tables Vol C Tables 4.2.6.8 and 6.1.1.4'

loop_
_geom_angle_atom_site_label_1
_geom_angle_atom_site_label_2
_geom_angle_atom_site_label_3
_geom_angle
_geom_angle_site_symmetry_1
_geom_angle_site_symmetry_3
_geom_angle_publ_flag
N1 Zn29 N1 179.999(1) . 2_565 ?
N1 Zn29 N2 89.9(4) . . ?
N1 Zn29 N2 90.1(4) 2_565 . ?
N1 Zn29 N2 90.1(4) . 2_565 ?
N1 Zn29 N2 89.9(4) 2_565 2_565 ?
N2 Zn29 N2 179.999(1) . 2_565 ?
N30 Zn58 N30 179.998(2) 2_666 . ?
N30 Zn58 N31 90.6(3) 2_666 . ?
N30 Zn58 N31 89.4(3) . . ?
N30 Zn58 N31 89.4(3) 2_666 2_666 ?
N30 Zn58 N31 90.6(3) . 2_666 ?
N31 Zn58 N31 179.999(2) . 2_666 ?
C5 N1 C8 105.1(9) . . ?
C5 N1 Zn29 127.4(7) . . ?
C8 N1 Zn29 127.5(8) . . ?
C3 N2 C10 108.1(9) . . ?
C3 N2 Zn29 125.8(7) . . ?
C10 N2 Zn29 125.9(8) . . ?
N2 C3 C4 128.0(11) . 2_565 ?
N2 C3 C12 107.8(10) . . ?
C4 C3 C12 124.0(11) 2_565 . ?
C3 C4 C5 124.0(11) 2_565 . ?
C3 C4 C13 120.1(11) 2_565 . ?
C5 C4 C13 115.8(10) . . ?
N1 C5 C6 109.4(10) . . ?
N1 C5 C4 124.7(10) . . ?
C6 C5 C4 125.9(11) . . ?
C7 C6 C5 107.6(11) . . ?
C6 C7 C8 107.8(11) . . ?
C7 C8 C9 127.2(11) . . ?
C7 C8 N1 110.2(10) . . ?
C9 C8 N1 122.7(10) . . ?
C8 C9 C10 128.5(11) . . ?
C8 C9 C21 116.3(10) . . ?
C10 C9 C21 115.2(11) . . ?
N2 C10 C9 125.3(11) . . ?
N2 C10 C11 107.9(10) . . ?
C9 C10 C11 126.8(11) . . ?
C12 C11 C10 108.3(11) . . ?
C11 C12 C3 107.9(11) . . ?
C18 C13 C14 118.3(11) . . ?
C18 C13 C4 122.8(12) . . ?
C14 C13 C4 118.9(11) . . ?
C15 C14 C13 120.4(12) . . ?
C16 C15 C14 119.5(13) . . ?
C17 C16 C15 118.7(12) . . ?
C17 C16 C19 122.0(14) . . ?
C15 C16 C19 119.3(14) . . ?
C16 C17 C18 122.5(13) . . ?
C13 C18 C17 120.5(13) . . ?
N20 C19 C16 175.0(18) . . ?
C26 C21 C22 118.9(12) . . ?
C26 C21 C9 120.5(12) . . ?
C22 C21 C9 120.4(11) . . ?
C21 C22 C23 122.1(13) . . ?
C22 C23 C24 118.6(12) . . ?
C25 C24 C23 121.0(12) . . ?
C25 C24 C27 120.5(13) . . ?
C23 C24 C27 118.4(12) . . ?
C24 C25 C26 118.4(14) . . ?
C21 C26 C25 120.7(14) . . ?
N28 C27 C24 177.9(16) . . ?
C34 N30 C37 106.5(9) . . ?
C34 N30 Zn58 126.4(8) . . ?
C37 N30 Zn58 126.7(8) . . ?
C32 N31 C39 106.9(9) 2_666 . ?
C32 N31 Zn58 126.2(7) 2_666 . ?
C39 N31 Zn58 126.8(7) . . ?
N31 C32 C33 125.3(10) 2_666 . ?
N31 C32 C41 110.9(10) 2_666 . ?
C33 C32 C41 123.7(10) . . ?
C32 C33 C34 126.7(10) . . ?
C32 C33 C42 116.0(10) . . ?
C34 C33 C42 117.2(11) . . ?
N30 C34 C35 109.6(10) . . ?
N30 C34 C33 124.4(11) . . ?
C35 C34 C33 125.9(11) . . ?
C36 C35 C34 108.4(11) . . ?
C35 C36 C37 106.5(11) . . ?
N30 C37 C38 127.0(11) . . ?
N30 C37 C36 108.9(11) . . ?
C38 C37 C36 124.1(11) . . ?
C39 C38 C37 124.0(11) . . ?
C39 C38 C50 117.8(11) . . ?
C37 C38 C50 118.2(10) . . ?
N31 C39 C38 126.1(10) . . ?
N31 C39 C40 107.1(10) . . ?
C38 C39 C40 126.8(11) . . ?
C41 C40 C39 109.1(11) 2_666 . ?
C40 C41 C32 105.9(11) 2_666 . ?
C47 C42 C43 118.8(12) . . ?
C47 C42 C33 120.1(11) . . ?
C43 C42 C33 121.1(11) . . ?
C42 C43 C44 121.0(12) . . ?
C45 C44 C43 120.7(12) . . ?
C44 C45 C46 119.3(11) . . ?
C44 C45 C48 120.0(12) . . ?
C46 C45 C48 120.5(13) . . ?
C45 C46 C47 120.4(13) . . ?
C42 C47 C46 119.7(13) . . ?
N49 C48 C45 178.2(15) . . ?
C55 C50 C51 119.0(12) . . ?
C55 C50 C38 121.0(12) . . ?
C51 C50 C38 120.0(12) . . ?
C52 C51 C50 121.1(13) . . ?
C51 C52 C53 118.6(14) . . ?
C54 C53 C52 120.8(12) . . ?
C54 C53 C56 120.9(14) . . ?
C52 C53 C56 118.4(14) . . ?
C53 C54 C55 121.9(13) . . ?
C54 C55 C50 118.6(14) . . ?
N57 C56 C53 178.1(17) . . ?
C64 C59 O65 121.4(26) . . ?
C64 C59 C60 119.3(21) . . ?
O65 C59 C60 119.2(20) . . ?
C61 C60 C59 109.3(22) . . ?
C60 C61 C62 128.7(25) . . ?
C63 C62 C61 119.4(25) . . ?
C64 C63 C62 109.6(24) . . ?
C59 C64 C63 133.5(27) . . ?
C59 O65 C66 118.1(18) . . ?

loop_
_geom_bond_atom_site_label_1
_geom_bond_atom_site_label_2
_geom_bond_distance
_geom_bond_site_symmetry_2
_geom_bond_publ_flag
Zn29 N1 2.041(9) . ?
Zn29 N1 2.041(9) 2_565 ?
Zn29 N2 2.069(8) . ?
Zn29 N2 2.069(8) 2_565 ?
Zn58 N30 2.049(9) 2_666 ?
Zn58 N30 2.049(9) . ?
Zn58 N31 2.055(8) . ?
Zn58 N31 2.055(8) 2_666 ?
N1 C5 1.370(14) . ?
N1 C8 1.409(14) . ?
N2 C3 1.338(14) . ?
N2 C10 1.366(14) . ?
C3 C4 1.40(2) 2_565 ?
C3 C12 1.45(2) . ?
C4 C3 1.40(2) 2_565 ?
C4 C5 1.45(2) . ?
C4 C13 1.47(2) . ?
C5 C6 1.43(2) . ?
C6 C7 1.35(2) . ?
C7 C8 1.39(2) . ?
C8 C9 1.39(2) . ?
C9 C10 1.40(2) . ?
C9 C21 1.53(2) . ?
C10 C11 1.42(2) . ?
C11 C12 1.30(2) . ?
C13 C18 1.36(2) . ?
C13 C14 1.39(2) . ?
C14 C15 1.39(2) . ?
C15 C16 1.38(2) . ?
C16 C17 1.35(2) . ?
C16 C19 1.43(2) . ?
C17 C18 1.36(2) . ?
C19 N20 1.12(2) . ?
C21 C26 1.35(2) . ?
C21 C22 1.36(2) . ?
C22 C23 1.38(2) . ?
C23 C24 1.38(2) . ?
C24 C25 1.34(2) . ?
C24 C27 1.47(2) . ?
C25 C26 1.43(2) . ?
C27 N28 1.12(2) . ?
N30 C34 1.353(14) . ?
N30 C37 1.37(2) . ?
N31 C32 1.346(14) 2_666 ?
N31 C39 1.383(14) . ?
C32 N31 1.346(14) 2_666 ?
C32 C33 1.41(2) . ?
C32 C41 1.44(2) . ?
C33 C34 1.42(2) . ?
C33 C42 1.51(2) . ?
C34 C35 1.41(2) . ?
C35 C36 1.32(2) . ?
C36 C37 1.44(2) . ?
C37 C38 1.40(2) . ?
C38 C39 1.40(2) . ?
C38 C50 1.50(2) . ?
C39 C40 1.45(2) . ?
C40 C41 1.32(2) 2_666 ?
C41 C40 1.32(2) 2_666 ?
C42 C47 1.36(2) . ?
C42 C43 1.37(2) . ?
C43 C44 1.38(2) . ?
C44 C45 1.35(2) . ?
C45 C46 1.36(2) . ?
C45 C48 1.44(2) . ?
C46 C47 1.41(2) . ?
C48 N49 1.13(2) . ?
C50 C55 1.39(2) . ?
C50 C51 1.39(2) . ?
C51 C52 1.37(2) . ?
C52 C53 1.38(2) . ?
C53 C54 1.34(2) . ?
C53 C56 1.43(2) . ?
C54 C55 1.37(2) . ?
C56 N57 1.16(2) . ?
C59 C64 1.27(3) . ?
C59 O65 1.34(2) . ?
C59 C60 1.48(3) . ?
C60 C61 1.32(3) . ?
C61 C62 1.41(3) . ?
C62 C63 1.39(3) . ?
C63 C64 1.34(3) . ?
O65 C66 1.42(2) . ?
